data_4348314
loop_
_publ_author_name
'Rajakannu, Palanisamy'
'Howlader, Rana'
'Kalita, Alok Ch.'
'Butcher, Raymond J.'
'Murugavel, Ramaswamy'

_publ_section_title
;
 Role of 4,4&#x2032;-bipyridine versus longer spacers
 4,4&#x2032;-azobipyridine, 1,2-bis(4-pyridyl)ethylene, and
 1,2-bis(pyridin-3-ylmethylene)hydrazine in the formation of thermally
 labile metallophosphate coordination polymers
;
_journal_issue 1
_journal_name_full 'Inorganic Chemistry Frontiers'
_journal_page_first 55
_journal_paper_doi 10.1039/C4QI00149D
_journal_volume 2
_journal_year 2015
_chemical_formula_moiety 'C28 H52 Co N4 O12 P2'
_chemical_formula_sum 'C28 H52 Co N4 O12 P2'
_chemical_formula_weight 757.61
_space_group_IT_number 2
_space_group_name_Hall '-P 1'
_space_group_name_H-M_alt 'P -1'
_symmetry_cell_setting triclinic
_symmetry_space_group_name_H-M 'P -1'
_atom_sites_solution_hydrogens geom
_atom_sites_solution_primary direct
_atom_sites_solution_secondary difmap
_audit_creation_method SHELXL-97
_audit_update_record
;
2014-07-21 deposited with the CCDC.
2014-11-21 downloaded from the CCDC.
;
_cell_angle_alpha 104.67(4)
_cell_angle_beta 96.20(2)
_cell_angle_gamma 104.44(7)
_cell_formula_units_Z 1
_cell_length_a 7.23(2)
_cell_length_b 11.02(4)
_cell_length_c 14.09(4)
_cell_measurement_reflns_used 2164
_cell_measurement_temperature 150(2)
_cell_measurement_theta_max 30.8
_cell_measurement_theta_min 2.8
_cell_volume 1034(6)
_computing_cell_refinement 'CrystalClear-SM Expert 2.0 r4'
_computing_data_collection 'CrystalClear-SM Expert 2.0 r4 (Rigaku, 2009)'
_computing_data_reduction 'CrystalClear-SM Expert 2.0 r4'
_computing_molecular_graphics 'CrystalStructure 4.0 (Rigaku, 2010)'
_computing_publication_material 'CrystalStructure 4.0'
_computing_structure_refinement 'SHELXL97 (Sheldrick, 2008)'
_computing_structure_solution 'SHELXS86 (Sheldrick, 1985)'
_diffrn_ambient_temperature 150(2)
_diffrn_measured_fraction_theta_full 0.966
_diffrn_measured_fraction_theta_max 0.966
_diffrn_measurement_device_type 'Rigaku Saturn724+'
_diffrn_measurement_method \w
_diffrn_radiation_monochromator graphite
_diffrn_radiation_source 'fine-focus sealed tube'
_diffrn_radiation_type MoK\a
_diffrn_radiation_wavelength 0.71073
_diffrn_reflns_av_R_equivalents 0.0530
_diffrn_reflns_av_sigmaI/netI 0.0646
_diffrn_reflns_limit_h_max 7
_diffrn_reflns_limit_h_min -8
_diffrn_reflns_limit_k_max 11
_diffrn_reflns_limit_k_min -13
_diffrn_reflns_limit_l_max 16
_diffrn_reflns_limit_l_min -13
_diffrn_reflns_number 6894
_diffrn_reflns_theta_full 25.00
_diffrn_reflns_theta_max 25.00
_diffrn_reflns_theta_min 2.84
_exptl_absorpt_coefficient_mu 0.547
_exptl_absorpt_correction_T_max 0.8985
_exptl_absorpt_correction_T_min 0.8985
_exptl_absorpt_correction_type multi-scan
_exptl_absorpt_process_details 'NUMABS (Rigaku, 1999)'
_exptl_crystal_colour Colorless
_exptl_crystal_density_diffrn 1.218
_exptl_crystal_density_method 'not measured'
_exptl_crystal_description Prism
_exptl_crystal_F_000 401
_exptl_crystal_size_max 0.20
_exptl_crystal_size_mid 0.20
_exptl_crystal_size_min 0.20
_refine_diff_density_max 2.189
_refine_diff_density_min -0.870
_refine_diff_density_rms 0.133
_refine_ls_extinction_method none
_refine_ls_goodness_of_fit_ref 1.366
_refine_ls_hydrogen_treatment mixed
_refine_ls_matrix_type full
_refine_ls_number_parameters 215
_refine_ls_number_reflns 3519
_refine_ls_number_restraints 0
_refine_ls_restrained_S_all 1.366
_refine_ls_R_factor_all 0.1138
_refine_ls_R_factor_gt 0.1067
_refine_ls_shift/su_max 0.000
_refine_ls_shift/su_mean 0.000
_refine_ls_structure_factor_coef Fsqd
_refine_ls_weighting_details 'calc w=1/[\s^2^(Fo^2^)+(0.2000P)^2^+0.0000P] where P=(Fo^2^+2Fc^2^)/3'
_refine_ls_weighting_scheme calc
_refine_ls_wR_factor_gt 0.3254
_refine_ls_wR_factor_ref 0.3401
_reflns_number_gt 3075
_reflns_number_total 3519
_reflns_threshold_expression >2sigma(I)
_cod_data_source_file c4qi00149d2.cif
_cod_data_source_block rk1-353
_cod_depositor_comments
;
The following automatic conversions were performed:

data item '_exptl_absorpt_correction_type' value 'Multi-scan' was
changed to 'multi-scan' in accordance with the
/home/saulius/struct/COD-crude-data/automatic-downloads/DataCite-retrospective/RSC/depositions/lib/dictionaries/cif_core.dic
dictionary named 'cif_core.dic' version 2.4.2 last updated on
2011-04-26.

Automatic conversion script
Id: cif_fix_values 6909 2019-04-08 15:41:33Z antanas 
;
_cod_original_cell_volume 1033(6)
_cod_database_code 4348314

loop_
_symmetry_equiv_pos_as_xyz
'x, y, z'
'-x, -y, -z'

loop_
_atom_site_label
_atom_site_type_symbol
_atom_site_fract_x
_atom_site_fract_y
_atom_site_fract_z
_atom_site_U_iso_or_equiv
_atom_site_adp_type
_atom_site_occupancy
_atom_site_symmetry_multiplicity
_atom_site_calc_flag
_atom_site_refinement_flags
Co1 Co 1.0000 0.0000 0.0000 0.0370(5) Uani 0.987(4) 2 d SP
P1 P 0.54123(18) 0.01835(12) 0.24462(9) 0.0414(5) Uani 1 1 d .
O1 O 0.7048(5) -0.0570(3) 0.2600(3) 0.0458(9) Uani 1 1 d .
O2 O 0.5812(6) 0.1386(4) 0.3437(3) 0.0549(10) Uani 1 1 d .
O3 O 0.5850(5) 0.0654(3) 0.1541(2) 0.0463(9) Uani 1 1 d .
O4 O 0.3386(5) -0.0675(4) 0.2383(3) 0.0525(10) Uani 1 1 d .
O5 O 0.9571(5) -0.0002(3) -0.1528(2) 0.0459(9) Uani 1 1 d .
O6 O 1.3083(5) 0.0737(3) 0.0081(2) 0.0418(8) Uani 1 1 d .
N1 N 0.9841(6) 0.2027(4) 0.0505(3) 0.0448(10) Uani 1 1 d .
N2 N 0.5935(6) 0.5001(4) 0.0244(3) 0.0482(11) Uani 1 1 d .
C1 C 0.8252(7) 0.2357(5) 0.0151(4) 0.0453(12) Uani 1 1 d .
H1 H 0.7248 0.1695 -0.0335 0.054 Uiso 1 1 calc R
C2 C 0.8022(7) 0.3622(4) 0.0467(4) 0.0411(11) Uani 1 1 d .
C3 C 0.9549(8) 0.4600(5) 0.1172(4) 0.0510(13) Uani 1 1 d .
H3 H 0.9476 0.5473 0.1399 0.061 Uiso 1 1 calc R
C4 C 1.1193(8) 0.4255(5) 0.1535(4) 0.0519(13) Uani 1 1 d .
H4 H 1.2224 0.4894 0.2021 0.062 Uiso 1 1 calc R
C5 C 1.1290(7) 0.2987(5) 0.1181(4) 0.0459(12) Uani 1 1 d .
H5 H 1.2416 0.2778 0.1420 0.055 Uiso 1 1 calc R
C6 C 0.6149(7) 0.3837(5) 0.0037(4) 0.0446(12) Uani 1 1 d .
C7 C 0.7093(7) -0.1462(5) 0.3262(4) 0.0458(12) Uani 1 1 d .
C8 C 0.6795(10) -0.0782(6) 0.4320(4) 0.0620(16) Uani 1 1 d .
H8A H 0.7817 0.0051 0.4605 0.093 Uiso 1 1 calc R
H8B H 0.6858 -0.1351 0.4749 0.093 Uiso 1 1 calc R
H8C H 0.5522 -0.0617 0.4273 0.093 Uiso 1 1 calc R
C9 C 0.5488(9) -0.2768(5) 0.2805(5) 0.0602(15) Uani 1 1 d .
H9A H 0.5679 -0.3191 0.2137 0.090 Uiso 1 1 calc R
H9B H 0.4216 -0.2602 0.2759 0.090 Uiso 1 1 calc R
H9C H 0.5547 -0.3343 0.3230 0.090 Uiso 1 1 calc R
C10 C 0.9135(9) -0.1684(7) 0.3284(6) 0.0716(19) Uani 1 1 d .
H10A H 1.0136 -0.0842 0.3572 0.107 Uiso 1 1 calc R
H10B H 0.9292 -0.2080 0.2602 0.107 Uiso 1 1 calc R
H10C H 0.9266 -0.2271 0.3690 0.107 Uiso 1 1 calc R
C11 C 0.7242(9) 0.2701(5) 0.3698(4) 0.0594(15) Uani 1 1 d .
C12 C 0.7316(11) 0.3288(7) 0.4828(5) 0.078(2) Uani 1 1 d .
H12A H 0.7770 0.2739 0.5195 0.118 Uiso 1 1 calc R
H12B H 0.6014 0.3318 0.4945 0.118 Uiso 1 1 calc R
H12C H 0.8211 0.4177 0.5058 0.118 Uiso 1 1 calc R
C13 C 0.6542(12) 0.3522(6) 0.3083(5) 0.076(2) Uani 1 1 d .
H13A H 0.6509 0.3119 0.2374 0.114 Uiso 1 1 calc R
H13B H 0.7434 0.4411 0.3296 0.114 Uiso 1 1 calc R
H13C H 0.5236 0.3558 0.3186 0.114 Uiso 1 1 calc R
C14 C 0.9309(9) 0.2557(7) 0.3526(6) 0.080(2) Uani 1 1 d .
H14A H 0.9699 0.2018 0.3921 0.120 Uiso 1 1 calc R
H14B H 1.0259 0.3426 0.3732 0.120 Uiso 1 1 calc R
H14C H 0.9252 0.2138 0.2817 0.120 Uiso 1 1 calc R
H5B H 1.0479 0.0318 -0.1818 0.080 Uiso 1 1 d .
H5A H 0.8692 -0.0641 -0.2197 0.080 Uiso 1 1 d .
H6A H 1.4024 0.1375 0.0770 0.080 Uiso 1 1 d .
H6B H 1.3550 0.0351 -0.0331 0.080 Uiso 1 1 d .

loop_
_atom_site_aniso_label
_atom_site_aniso_U_11
_atom_site_aniso_U_22
_atom_site_aniso_U_33
_atom_site_aniso_U_23
_atom_site_aniso_U_13
_atom_site_aniso_U_12
Co1 0.0237(6) 0.0329(7) 0.0563(7) 0.0146(5) 0.0082(4) 0.0094(4)
P1 0.0287(8) 0.0420(9) 0.0543(9) 0.0150(6) 0.0072(6) 0.0107(6)
O1 0.0265(17) 0.046(2) 0.061(2) 0.0130(16) 0.0053(14) 0.0075(15)
O2 0.054(2) 0.043(2) 0.064(2) 0.0126(16) 0.0095(18) 0.0125(18)
O3 0.0358(19) 0.047(2) 0.061(2) 0.0229(16) 0.0121(16) 0.0113(16)
O4 0.0271(19) 0.058(2) 0.076(2) 0.0270(18) 0.0099(16) 0.0106(16)
O5 0.0282(18) 0.053(2) 0.055(2) 0.0207(15) 0.0064(14) 0.0052(15)
O6 0.0300(18) 0.0373(18) 0.061(2) 0.0147(14) 0.0125(15) 0.0126(14)
N1 0.032(2) 0.038(2) 0.065(3) 0.0165(18) 0.0111(18) 0.0080(17)
N2 0.036(2) 0.043(2) 0.073(3) 0.0204(19) 0.011(2) 0.0193(19)
C1 0.035(3) 0.037(3) 0.066(3) 0.018(2) 0.008(2) 0.012(2)
C2 0.038(3) 0.027(2) 0.061(3) 0.0178(19) 0.016(2) 0.0081(19)
C3 0.042(3) 0.033(3) 0.077(3) 0.012(2) 0.016(2) 0.011(2)
C4 0.034(3) 0.039(3) 0.073(3) 0.010(2) -0.003(2) 0.005(2)
C5 0.031(3) 0.030(2) 0.076(3) 0.018(2) 0.010(2) 0.005(2)
C6 0.037(3) 0.047(3) 0.061(3) 0.026(2) 0.010(2) 0.021(2)
C7 0.034(3) 0.043(3) 0.060(3) 0.023(2) 0.006(2) 0.003(2)
C8 0.074(4) 0.054(3) 0.056(3) 0.016(3) 0.009(3) 0.015(3)
C9 0.060(4) 0.042(3) 0.072(4) 0.015(2) -0.001(3) 0.010(3)
C10 0.043(3) 0.086(5) 0.106(5) 0.058(4) 0.020(3) 0.022(3)
C11 0.051(4) 0.047(3) 0.067(3) 0.011(3) 0.011(3) -0.003(3)
C12 0.071(5) 0.065(4) 0.077(4) 0.001(3) 0.015(3) -0.001(3)
C13 0.106(6) 0.041(3) 0.083(4) 0.021(3) 0.022(4) 0.021(3)
C14 0.044(4) 0.071(4) 0.101(5) 0.011(4) 0.014(3) -0.012(3)

loop_
_atom_type_symbol
_atom_type_description
_atom_type_scat_dispersion_real
_atom_type_scat_dispersion_imag
_atom_type_scat_source
C C 0.0033 0.0016 'International Tables Vol C Tables 4.2.6.8 and 6.1.1.4'
H H 0.0000 0.0000 'International Tables Vol C Tables 4.2.6.8 and 6.1.1.4'
N N 0.0061 0.0033 'International Tables Vol C Tables 4.2.6.8 and 6.1.1.4'
O O 0.0106 0.0060 'International Tables Vol C Tables 4.2.6.8 and 6.1.1.4'
P P 0.1023 0.0942 'International Tables Vol C Tables 4.2.6.8 and 6.1.1.4'
Co Co 0.3494 0.9721 'International Tables Vol C Tables 4.2.6.8 and 6.1.1.4'

loop_
_geom_angle_atom_site_label_1
_geom_angle_atom_site_label_2
_geom_angle_atom_site_label_3
_geom_angle
_geom_angle_site_symmetry_1
_geom_angle_site_symmetry_3
O5 Co1 O5 180.00(19) . 2_755
O5 Co1 O6 91.11(14) . 2_755
O5 Co1 O6 88.89(14) 2_755 2_755
O5 Co1 O6 88.89(14) . .
O5 Co1 O6 91.11(14) 2_755 .
O6 Co1 O6 180.0 2_755 .
O5 Co1 N1 91.34(18) . .
O5 Co1 N1 88.66(18) 2_755 .
O6 Co1 N1 90.49(19) 2_755 .
O6 Co1 N1 89.51(19) . .
O5 Co1 N1 88.66(18) . 2_755
O5 Co1 N1 91.34(18) 2_755 2_755
O6 Co1 N1 89.51(19) 2_755 2_755
O6 Co1 N1 90.49(19) . 2_755
N1 Co1 N1 180.0(3) . 2_755
O4 P1 O3 117.6(2) . .
O4 P1 O2 105.8(2) . .
O3 P1 O2 111.7(3) . .
O4 P1 O1 111.7(3) . .
O3 P1 O1 103.0(2) . .
O2 P1 O1 106.7(3) . .
C7 O1 P1 126.8(3) . .
C11 O2 P1 128.5(4) . .
Co1 O5 H5B 124.2(3) . .
Co1 O5 H5A 135.8(3) . .
H5B O5 H5A 93.7(4) . .
Co1 O6 H6A 121.2(3) . .
Co1 O6 H6B 117.2(3) . .
H6A O6 H6B 118.3(4) . .
C5 N1 C1 117.7(5) . .
C5 N1 Co1 121.6(4) . .
C1 N1 Co1 120.7(3) . .
C6 N2 N2 111.7(5) . 2_665
N1 C1 C2 123.7(5) . .
N1 C1 H1 118.1 . .
C2 C1 H1 118.1 . .
C1 C2 C3 117.3(5) . .
C1 C2 C6 118.1(4) . .
C3 C2 C6 124.6(5) . .
C2 C3 C4 118.8(5) . .
C2 C3 H3 120.6 . .
C4 C3 H3 120.6 . .
C5 C4 C3 119.8(5) . .
C5 C4 H4 120.1 . .
C3 C4 H4 120.1 . .
N1 C5 C4 122.7(5) . .
N1 C5 H5 118.7 . .
C4 C5 H5 118.7 . .
N2 C6 C2 120.2(5) . .
O1 C7 C9 110.1(5) . .
O1 C7 C8 109.7(5) . .
C9 C7 C8 109.8(5) . .
O1 C7 C10 104.7(4) . .
C9 C7 C10 110.7(6) . .
C8 C7 C10 111.7(5) . .
C7 C8 H8A 109.5 . .
C7 C8 H8B 109.5 . .
H8A C8 H8B 109.5 . .
C7 C8 H8C 109.5 . .
H8A C8 H8C 109.5 . .
H8B C8 H8C 109.5 . .
C7 C9 H9A 109.5 . .
C7 C9 H9B 109.5 . .
H9A C9 H9B 109.5 . .
C7 C9 H9C 109.5 . .
H9A C9 H9C 109.5 . .
H9B C9 H9C 109.5 . .
C7 C10 H10A 109.5 . .
C7 C10 H10B 109.5 . .
H10A C10 H10B 109.5 . .
C7 C10 H10C 109.5 . .
H10A C10 H10C 109.5 . .
H10B C10 H10C 109.5 . .
O2 C11 C13 109.7(5) . .
O2 C11 C12 104.2(5) . .
C13 C11 C12 111.8(6) . .
O2 C11 C14 109.9(5) . .
C13 C11 C14 111.8(6) . .
C12 C11 C14 109.1(6) . .
C11 C12 H12A 109.5 . .
C11 C12 H12B 109.5 . .
H12A C12 H12B 109.5 . .
C11 C12 H12C 109.5 . .
H12A C12 H12C 109.5 . .
H12B C12 H12C 109.5 . .
C11 C13 H13A 109.5 . .
C11 C13 H13B 109.5 . .
H13A C13 H13B 109.5 . .
C11 C13 H13C 109.5 . .
H13A C13 H13C 109.5 . .
H13B C13 H13C 109.5 . .
C11 C14 H14A 109.5 . .
C11 C14 H14B 109.5 . .
H14A C14 H14B 109.5 . .
C11 C14 H14C 109.5 . .
H14A C14 H14C 109.5 . .
H14B C14 H14C 109.5 . .

loop_
_geom_bond_atom_site_label_1
_geom_bond_atom_site_label_2
_geom_bond_distance
_geom_bond_site_symmetry_2
Co1 O5 2.141(8) .
Co1 O5 2.141(8) 2_755
Co1 O6 2.153(8) 2_755
Co1 O6 2.153(8) .
Co1 N1 2.201(8) .
Co1 N1 2.201(8) 2_755
P1 O4 1.512(6) .
P1 O3 1.528(5) .
P1 O2 1.604(5) .
P1 O1 1.631(5) .
O1 C7 1.520(7) .
O2 C11 1.485(7) .
O5 H5B 0.859(4) .
O5 H5A 1.048(4) .
O6 H6A 1.083(4) .
O6 H6B 0.788(4) .
N1 C5 1.358(7) .
N1 C1 1.370(8) .
N2 C6 1.293(8) .
N2 N2 1.449(9) 2_665
C1 C2 1.410(8) .
C1 H1 0.9500 .
C2 C3 1.412(8) .
C2 C6 1.520(8) .
C3 C4 1.419(9) .
C3 H3 0.9500 .
C4 C5 1.382(9) .
C4 H4 0.9500 .
C5 H5 0.9500 .
C7 C9 1.538(8) .
C7 C8 1.554(9) .
C7 C10 1.554(9) .
C8 H8A 0.9800 .
C8 H8B 0.9800 .
C8 H8C 0.9800 .
C9 H9A 0.9800 .
C9 H9B 0.9800 .
C9 H9C 0.9800 .
C10 H10A 0.9800 .
C10 H10B 0.9800 .
C10 H10C 0.9800 .
C11 C13 1.534(10) .
C11 C12 1.548(10) .
C11 C14 1.579(10) .
C12 H12A 0.9800 .
C12 H12B 0.9800 .
C12 H12C 0.9800 .
C13 H13A 0.9800 .
C13 H13B 0.9800 .
C13 H13C 0.9800 .
C14 H14A 0.9800 .
C14 H14B 0.9800 .
C14 H14C 0.9800 .

loop_
_geom_torsion_atom_site_label_1
_geom_torsion_atom_site_label_2
_geom_torsion_atom_site_label_3
_geom_torsion_atom_site_label_4
_geom_torsion
_geom_torsion_site_symmetry_1
O4 P1 O1 C7 -40.2(4) .
O3 P1 O1 C7 -167.3(4) .
O2 P1 O1 C7 74.9(4) .
O4 P1 O2 C11 -158.7(5) .
O3 P1 O2 C11 -29.6(5) .
O1 P1 O2 C11 82.2(5) .
O5 Co1 N1 C5 -124.6(4) .
O5 Co1 N1 C5 55.4(4) 2_755
O6 Co1 N1 C5 144.2(4) 2_755
O6 Co1 N1 C5 -35.8(4) .
N1 Co1 N1 C5 94(100) 2_755
O5 Co1 N1 C1 56.1(4) .
O5 Co1 N1 C1 -123.9(4) 2_755
O6 Co1 N1 C1 -35.0(4) 2_755
O6 Co1 N1 C1 145.0(4) .
N1 Co1 N1 C1 -85(100) 2_755
C5 N1 C1 C2 -1.5(7) .
Co1 N1 C1 C2 177.7(4) .
N1 C1 C2 C3 1.4(8) .
N1 C1 C2 C6 -177.9(4) .
C1 C2 C3 C4 -1.3(8) .
C6 C2 C3 C4 178.0(5) .
C2 C3 C4 C5 1.4(9) .
C1 N1 C5 C4 1.6(8) .
Co1 N1 C5 C4 -177.6(4) .
C3 C4 C5 N1 -1.6(9) .
N2 N2 C6 C2 179.4(5) 2_665
C1 C2 C6 N2 -174.6(5) .
C3 C2 C6 N2 6.1(8) .
P1 O1 C7 C9 71.6(6) .
P1 O1 C7 C8 -49.4(5) .
P1 O1 C7 C10 -169.4(4) .
P1 O2 C11 C13 74.1(7) .
P1 O2 C11 C12 -166.0(4) .
P1 O2 C11 C14 -49.3(7) .

loop_
_cod_changelog_entry_id
_cod_changelog_entry_author
_cod_changelog_entry_date
_cod_changelog_entry_text
1 'Vaitkus, Antanas' 2022-06-28T19:18:00+03:00
;
 Removed the '_chemical_name_systematic' data item that had an incorrect value.
;
